data_1503565
loop_
_publ_author_name
'Mahanta, Sanjeev P.'
'Kumar, B. Sathish'
'Baskaran, Sambath'
'Sivasankar, Chinnappan'
'Panda, Pradeepta K.'

_publ_section_title
;
 Colorimetric sensing of fluoride ion by new expanded calix[4]pyrrole
 through anion-\p interaction.
;
_journal_issue 2
_journal_name_full 'Organic letters'
_journal_page_first 548
_journal_page_last 551
_journal_paper_doi 10.1021/ol203165x
_journal_volume 14
_journal_year 2012
_chemical_formula_sum 'C26 H28 N4'
_chemical_formula_weight 396.52
_chemical_name_systematic
; 
 ? 
;
_space_group_IT_number 2
_symmetry_cell_setting triclinic
_symmetry_space_group_name_Hall '-P 1'
_symmetry_space_group_name_H-M 'P -1'
_atom_sites_solution_hydrogens geom
_atom_sites_solution_primary direct
_atom_sites_solution_secondary difmap
_audit_creation_method SHELXL-97
_cell_angle_alpha 110.833(2)
_cell_angle_beta 93.481(2)
_cell_angle_gamma 102.570(2)
_cell_formula_units_Z 2
_cell_length_a 9.4161(12)
_cell_length_b 9.7498(13)
_cell_length_c 13.4677(17)
_cell_measurement_reflns_used 1748
_cell_measurement_temperature 298(2)
_cell_measurement_theta_max 20.77
_cell_measurement_theta_min 2.24
_cell_volume 1114.9(3)
_computing_cell_refinement 'Bruker SMART'
_computing_data_collection 'Bruker SMART'
_computing_data_reduction 'Bruker SAINT'
_computing_molecular_graphics 'Bruker SHELXTL'
_computing_publication_material 'Bruker SHELXTL'
_computing_structure_refinement 'SHELXL-97 (Sheldrick, 1997)'
_computing_structure_solution 'SHELXS-97 (Sheldrick, 1990)'
_diffrn_ambient_temperature 298(2)
_diffrn_measured_fraction_theta_full 0.998
_diffrn_measured_fraction_theta_max 0.998
_diffrn_measurement_device_type 'CCD area detector'
_diffrn_measurement_method 'phi and omega scans'
_diffrn_radiation_monochromator graphite
_diffrn_radiation_source 'fine-focus sealed tube'
_diffrn_radiation_type MoK\a
_diffrn_radiation_wavelength 0.71073
_diffrn_reflns_av_R_equivalents 0.0393
_diffrn_reflns_av_sigmaI/netI 0.0508
_diffrn_reflns_limit_h_max 11
_diffrn_reflns_limit_h_min -11
_diffrn_reflns_limit_k_max 11
_diffrn_reflns_limit_k_min -11
_diffrn_reflns_limit_l_max 16
_diffrn_reflns_limit_l_min -16
_diffrn_reflns_number 10826
_diffrn_reflns_theta_full 25.00
_diffrn_reflns_theta_max 25.00
_diffrn_reflns_theta_min 1.64
_exptl_absorpt_coefficient_mu 0.071
_exptl_absorpt_correction_T_max 0.9944
_exptl_absorpt_correction_T_min 0.9587
_exptl_absorpt_correction_type none
_exptl_crystal_colour colorless
_exptl_crystal_density_diffrn 1.181
_exptl_crystal_density_method 'not measured'
_exptl_crystal_description Plate
_exptl_crystal_F_000 424
_exptl_crystal_size_max 0.60
_exptl_crystal_size_mid 0.15
_exptl_crystal_size_min 0.08
_refine_diff_density_max 0.172
_refine_diff_density_min -0.131
_refine_diff_density_rms 0.033
_refine_ls_extinction_method none
_refine_ls_goodness_of_fit_ref 1.170
_refine_ls_hydrogen_treatment mixed
_refine_ls_matrix_type full
_refine_ls_number_parameters 307
_refine_ls_number_reflns 3916
_refine_ls_number_restraints 0
_refine_ls_restrained_S_all 1.170
_refine_ls_R_factor_all 0.1118
_refine_ls_R_factor_gt 0.0791
_refine_ls_shift/su_max 0.002
_refine_ls_shift/su_mean 0.000
_refine_ls_structure_factor_coef Fsqd
_refine_ls_weighting_details 'calc w=1/[\s^2^(Fo^2^)+(0.0480P)^2^+0.3060P] where P=(Fo^2^+2Fc^2^)/3'
_refine_ls_weighting_scheme calc
_refine_ls_wR_factor_gt 0.1416
_refine_ls_wR_factor_ref 0.1537
_reflns_number_gt 2826
_reflns_number_total 3916
_reflns_threshold_expression >2sigma(I)
_cod_data_source_file ol203165x_si_001.cif
_cod_data_source_block 1
_cod_depositor_comments
;
The following automatic conversions were performed:

'_symmetry_cell_setting' value 'Triclinic' changed to 'triclinic'
according to /home/saulius/struct/CIF-dictionaries/cif_core.dic
dictionary named 'cif_core.dic' version 2.4.1 from 2010-06-29.

Automatic conversion script
Id: cif_fix_values 1715 2011-07-08 13:25:40Z adriana 
;
_cod_original_cell_volume 1114.9(2)
_cod_original_sg_symbol_H-M 'P-1   '
_cod_database_code 1503565

loop_
_symmetry_equiv_pos_as_xyz
'x, y, z'
'-x, -y, -z'

loop_
_atom_site_label
_atom_site_type_symbol
_atom_site_fract_x
_atom_site_fract_y
_atom_site_fract_z
_atom_site_U_iso_or_equiv
_atom_site_adp_type
_atom_site_occupancy
_atom_site_symmetry_multiplicity
_atom_site_calc_flag
_atom_site_refinement_flags
N3 N 0.7647(3) 0.0007(3) 0.43032(19) 0.0451(6) Uani 1 1 d .
N4 N 0.5881(3) 0.2852(3) 0.47774(19) 0.0478(6) Uani 1 1 d .
N2 N 0.7721(3) -0.0321(3) 0.1003(2) 0.0547(7) Uani 1 1 d .
C15 C 0.5969(3) 0.3494(3) 0.4015(2) 0.0476(7) Uani 1 1 d .
N1 N 0.6280(3) 0.2693(3) 0.1535(2) 0.0556(7) Uani 1 1 d .
C12 C 0.7247(3) 0.2900(3) 0.5216(2) 0.0430(7) Uani 1 1 d .
C10 C 0.7557(3) 0.0530(3) 0.5371(2) 0.0427(7) Uani 1 1 d .
C11 C 0.7474(3) 0.2143(3) 0.5992(2) 0.0444(7) Uani 1 1 d .
C7 C 0.7673(3) -0.1491(3) 0.3924(2) 0.0457(7) Uani 1 1 d .
C4 C 0.8216(3) -0.0597(4) 0.1877(2) 0.0518(8) Uani 1 1 d .
C8 C 0.7631(3) -0.1900(3) 0.4797(2) 0.0555(8) Uani 1 1 d .
H8 H 0.7651 -0.2852 0.4793 0.067 Uiso 1 1 calc R
C9 C 0.7555(3) -0.0646(3) 0.5696(2) 0.0527(8) Uani 1 1 d .
H9 H 0.7510 -0.0620 0.6391 0.063 Uiso 1 1 calc R
C13 C 0.8231(3) 0.3591(3) 0.4729(2) 0.0515(8) Uani 1 1 d .
H13 H 0.9250 0.3787 0.4867 0.062 Uiso 1 1 calc R
C21 C 0.6721(4) 0.2428(3) 0.0556(2) 0.0575(8) Uani 1 1 d .
C16 C 0.4660(4) 0.3697(4) 0.3518(3) 0.0580(9) Uani 1 1 d .
C1 C 0.8422(3) 0.1098(4) 0.1064(2) 0.0552(8) Uani 1 1 d .
C14 C 0.7439(4) 0.3957(3) 0.3982(2) 0.0532(8) Uani 1 1 d .
H14 H 0.7847 0.4434 0.3540 0.064 Uiso 1 1 calc R
C18 C 0.5134(4) 0.3374(3) 0.1636(2) 0.0560(8) Uani 1 1 d .
C5 C 0.7720(4) -0.2078(4) 0.1939(3) 0.0596(9) Uani 1 1 d .
C6 C 0.7584(4) -0.2427(4) 0.2806(3) 0.0566(9) Uani 1 1 d .
C25 C 0.6197(4) 0.2075(4) 0.6642(2) 0.0639(9) Uani 1 1 d .
H25A H 0.6091 0.3082 0.7009 0.096 Uiso 1 1 calc R
H25B H 0.6397 0.1645 0.7158 0.096 Uiso 1 1 calc R
H25C H 0.5304 0.1457 0.6166 0.096 Uiso 1 1 calc R
C3 C 0.9272(3) 0.0684(4) 0.2502(3) 0.0588(8) Uani 1 1 d .
H3 H 0.9814 0.0837 0.3150 0.071 Uiso 1 1 calc R
C22 C 0.8002(4) 0.1732(4) 0.0251(2) 0.0642(9) Uani 1 1 d .
C17 C 0.4362(4) 0.3712(4) 0.2543(3) 0.0598(9) Uani 1 1 d .
C2 C 0.9398(4) 0.1732(4) 0.1996(3) 0.0630(9) Uani 1 1 d .
H2 H 1.0040 0.2697 0.2253 0.076 Uiso 1 1 calc R
C19 C 0.4871(4) 0.3556(4) 0.0686(3) 0.0699(10) Uani 1 1 d .
H19 H 0.4160 0.3998 0.0515 0.084 Uiso 1 1 calc R
C20 C 0.5848(4) 0.2967(4) 0.0016(3) 0.0767(11) Uani 1 1 d .
H20 H 0.5895 0.2945 -0.0677 0.092 Uiso 1 1 calc R
C26 C 0.8922(4) 0.3029(4) 0.6758(3) 0.0742(10) Uani 1 1 d .
H26A H 0.9721 0.3065 0.6350 0.111 Uiso 1 1 calc R
H26B H 0.9085 0.2533 0.7240 0.111 Uiso 1 1 calc R
H26C H 0.8866 0.4044 0.7164 0.111 Uiso 1 1 calc R
C23 C 0.7566(5) 0.0490(4) -0.0879(3) 0.0959(14) Uani 1 1 d .
H23A H 0.8366 0.0033 -0.1070 0.144 Uiso 1 1 calc R
H23B H 0.7341 0.0929 -0.1385 0.144 Uiso 1 1 calc R
H23C H 0.6716 -0.0270 -0.0891 0.144 Uiso 1 1 calc R
C24 C 0.9325(5) 0.2988(5) 0.0254(4) 0.1049(15) Uani 1 1 d .
H24A H 0.9557 0.3801 0.0947 0.157 Uiso 1 1 calc R
H24B H 0.9080 0.3368 -0.0284 0.157 Uiso 1 1 calc R
H24C H 1.0161 0.2577 0.0099 0.157 Uiso 1 1 calc R
H3A H 0.766(3) 0.052(3) 0.391(2) 0.040(8) Uiso 1 1 d .
H1A H 0.666(3) 0.245(3) 0.205(2) 0.053(9) Uiso 1 1 d .
H2A H 0.705(3) -0.095(3) 0.051(2) 0.045(9) Uiso 1 1 d .
H4A H 0.508(3) 0.250(3) 0.493(2) 0.041(9) Uiso 1 1 d .
H18 H 0.391(3) 0.381(3) 0.397(2) 0.053(8) Uiso 1 1 d .
H6 H 0.735(3) -0.345(3) 0.2667(19) 0.044(8) Uiso 1 1 d .
H17 H 0.346(3) 0.393(3) 0.240(2) 0.065(10) Uiso 1 1 d .
H5 H 0.750(3) -0.289(3) 0.128(3) 0.072(10) Uiso 1 1 d .

loop_
_atom_site_aniso_label
_atom_site_aniso_U_11
_atom_site_aniso_U_22
_atom_site_aniso_U_33
_atom_site_aniso_U_23
_atom_site_aniso_U_13
_atom_site_aniso_U_12
N3 0.0503(15) 0.0486(15) 0.0450(15) 0.0258(12) 0.0084(12) 0.0155(12)
N4 0.0481(17) 0.0500(15) 0.0494(15) 0.0220(12) 0.0111(13) 0.0141(13)
N2 0.0643(18) 0.0543(17) 0.0434(16) 0.0165(13) 0.0030(14) 0.0158(15)
C15 0.062(2) 0.0402(16) 0.0454(17) 0.0173(14) 0.0102(15) 0.0200(15)
N1 0.080(2) 0.0556(16) 0.0407(16) 0.0262(13) 0.0090(14) 0.0236(15)
C12 0.0442(18) 0.0360(15) 0.0416(16) 0.0084(13) 0.0026(13) 0.0073(13)
C10 0.0350(16) 0.0521(18) 0.0435(17) 0.0218(14) 0.0063(13) 0.0100(13)
C11 0.0412(16) 0.0499(17) 0.0412(16) 0.0168(13) 0.0018(13) 0.0118(13)
C7 0.0473(18) 0.0447(17) 0.0515(18) 0.0206(14) 0.0062(14) 0.0207(14)
C4 0.0529(19) 0.066(2) 0.0436(17) 0.0218(16) 0.0093(15) 0.0262(17)
C8 0.067(2) 0.0523(19) 0.062(2) 0.0320(17) 0.0114(16) 0.0269(16)
C9 0.060(2) 0.060(2) 0.0494(18) 0.0289(16) 0.0128(15) 0.0221(16)
C13 0.0462(18) 0.0406(16) 0.0581(19) 0.0163(14) 0.0024(15) -0.0027(14)
C21 0.085(2) 0.0485(18) 0.0417(18) 0.0217(15) 0.0091(17) 0.0136(17)
C16 0.072(2) 0.059(2) 0.055(2) 0.0263(16) 0.0166(18) 0.0322(18)
C1 0.061(2) 0.060(2) 0.0493(19) 0.0229(16) 0.0226(16) 0.0192(17)
C14 0.071(2) 0.0387(16) 0.0504(18) 0.0203(14) 0.0128(16) 0.0078(15)
C18 0.074(2) 0.0467(18) 0.0521(19) 0.0220(15) 0.0027(17) 0.0217(17)
C5 0.077(2) 0.058(2) 0.047(2) 0.0155(18) 0.0019(17) 0.0318(18)
C6 0.067(2) 0.0428(19) 0.063(2) 0.0206(17) 0.0017(17) 0.0217(17)
C25 0.079(2) 0.072(2) 0.059(2) 0.0336(17) 0.0241(18) 0.0379(19)
C3 0.0474(19) 0.083(2) 0.0508(19) 0.0273(18) 0.0112(15) 0.0207(18)
C22 0.085(2) 0.066(2) 0.0495(19) 0.0278(17) 0.0230(18) 0.0212(19)
C17 0.071(2) 0.055(2) 0.063(2) 0.0255(17) 0.0065(19) 0.0319(18)
C2 0.057(2) 0.071(2) 0.059(2) 0.0261(18) 0.0151(17) 0.0078(17)
C19 0.097(3) 0.068(2) 0.054(2) 0.0297(18) -0.002(2) 0.032(2)
C20 0.115(3) 0.082(3) 0.046(2) 0.0333(19) 0.013(2) 0.036(2)
C26 0.073(2) 0.072(2) 0.064(2) 0.0180(18) -0.0127(18) 0.0102(19)
C23 0.161(4) 0.097(3) 0.049(2) 0.030(2) 0.026(2) 0.063(3)
C24 0.109(3) 0.118(4) 0.117(4) 0.077(3) 0.048(3) 0.023(3)

loop_
_atom_type_symbol
_atom_type_description
_atom_type_scat_dispersion_real
_atom_type_scat_dispersion_imag
_atom_type_scat_source
C C 0.0033 0.0016 'International Tables Vol C Tables 4.2.6.8 and 6.1.1.4'
H H 0.0000 0.0000 'International Tables Vol C Tables 4.2.6.8 and 6.1.1.4'
N N 0.0061 0.0033 'International Tables Vol C Tables 4.2.6.8 and 6.1.1.4'

loop_
_geom_angle_atom_site_label_1
_geom_angle_atom_site_label_2
_geom_angle_atom_site_label_3
_geom_angle
C10 N3 C7 111.2(2)
C10 N3 H3A 125.3(18)
C7 N3 H3A 123.5(18)
C12 N4 C15 111.3(3)
C12 N4 H4A 126.6(18)
C15 N4 H4A 122.0(18)
C1 N2 C4 111.5(3)
C1 N2 H2A 125.7(19)
C4 N2 H2A 122.7(19)
C14 C15 N4 105.6(3)
C14 C15 C16 133.4(3)
N4 C15 C16 120.7(3)
C21 N1 C18 111.5(3)
C21 N1 H1A 125.5(19)
C18 N1 H1A 123.0(18)
C13 C12 N4 106.4(3)
C13 C12 C11 130.7(3)
N4 C12 C11 122.7(2)
N3 C10 C9 106.8(3)
N3 C10 C11 122.3(2)
C9 C10 C11 130.9(3)
C12 C11 C10 109.4(2)
C12 C11 C25 111.2(2)
C10 C11 C25 108.2(2)
C12 C11 C26 109.2(2)
C10 C11 C26 109.2(2)
C25 C11 C26 109.6(2)
C8 C7 N3 105.7(3)
C8 C7 C6 129.1(3)
N3 C7 C6 124.8(3)
C3 C4 N2 105.8(3)
C3 C4 C5 132.7(3)
N2 C4 C5 121.1(3)
C7 C8 C9 108.6(3)
C7 C8 H8 125.7
C9 C8 H8 125.7
C10 C9 C8 107.7(3)
C10 C9 H9 126.1
C8 C9 H9 126.1
C12 C13 C14 108.2(3)
C12 C13 H13 125.9
C14 C13 H13 125.9
N1 C21 C20 106.3(3)
N1 C21 C22 122.1(3)
C20 C21 C22 131.6(3)
C17 C16 C15 129.5(3)
C17 C16 H18 117.2(17)
C15 C16 H18 113.3(16)
C2 C1 N2 105.8(3)
C2 C1 C22 131.8(3)
N2 C1 C22 122.2(3)
C15 C14 C13 108.6(3)
C15 C14 H14 125.7
C13 C14 H14 125.7
C19 C18 N1 105.4(3)
C19 C18 C17 129.4(3)
N1 C18 C17 125.1(3)
C6 C5 C4 129.0(3)
C6 C5 H5 116.5(19)
C4 C5 H5 114.5(19)
C5 C6 C7 131.6(3)
C5 C6 H6 114.6(16)
C7 C6 H6 113.7(16)
C11 C25 H25A 109.5
C11 C25 H25B 109.5
H25A C25 H25B 109.5
C11 C25 H25C 109.5
H25A C25 H25C 109.5
H25B C25 H25C 109.5
C4 C3 C2 108.2(3)
C4 C3 H3 125.9
C2 C3 H3 125.9
C1 C22 C21 109.7(2)
C1 C22 C23 111.1(3)
C21 C22 C23 109.2(3)
C1 C22 C24 109.0(3)
C21 C22 C24 108.5(3)
C23 C22 C24 109.3(3)
C16 C17 C18 131.4(3)
C16 C17 H17 115.5(18)
C18 C17 H17 113.0(18)
C1 C2 C3 108.6(3)
C1 C2 H2 125.7
C3 C2 H2 125.7
C18 C19 C20 108.7(3)
C18 C19 H19 125.7
C20 C19 H19 125.7
C21 C20 C19 108.1(3)
C21 C20 H20 125.9
C19 C20 H20 125.9
C11 C26 H26A 109.5
C11 C26 H26B 109.5
H26A C26 H26B 109.5
C11 C26 H26C 109.5
H26A C26 H26C 109.5
H26B C26 H26C 109.5
C22 C23 H23A 109.5
C22 C23 H23B 109.5
H23A C23 H23B 109.5
C22 C23 H23C 109.5
H23A C23 H23C 109.5
H23B C23 H23C 109.5
C22 C24 H24A 109.5
C22 C24 H24B 109.5
H24A C24 H24B 109.5
C22 C24 H24C 109.5
H24A C24 H24C 109.5
H24B C24 H24C 109.5

loop_
_geom_bond_atom_site_label_1
_geom_bond_atom_site_label_2
_geom_bond_distance
N3 C10 1.359(3)
N3 C7 1.372(3)
N3 H3A 0.85(2)
N4 C12 1.366(3)
N4 C15 1.378(3)
N4 H4A 0.83(3)
N2 C1 1.369(4)
N2 C4 1.374(4)
N2 H2A 0.84(3)
C15 C14 1.368(4)
C15 C16 1.451(4)
N1 C21 1.360(4)
N1 C18 1.375(4)
N1 H1A 0.88(3)
C12 C13 1.364(4)
C12 C11 1.507(4)
C10 C9 1.366(4)
C10 C11 1.518(4)
C11 C25 1.533(4)
C11 C26 1.534(4)
C7 C8 1.369(4)
C7 C6 1.443(4)
C4 C3 1.367(4)
C4 C5 1.452(4)
C8 C9 1.401(4)
C8 H8 0.9300
C9 H9 0.9300
C13 C14 1.405(4)
C13 H13 0.9300
C21 C20 1.367(4)
C21 C22 1.517(4)
C16 C17 1.332(4)
C16 H18 0.96(3)
C1 C2 1.364(4)
C1 C22 1.507(4)
C14 H14 0.9300
C18 C19 1.368(4)
C18 C17 1.433(4)
C5 C6 1.333(4)
C5 H5 0.93(3)
C6 H6 0.92(3)
C25 H25A 0.9600
C25 H25B 0.9600
C25 H25C 0.9600
C3 C2 1.406(4)
C3 H3 0.9300
C22 C23 1.533(5)
C22 C24 1.544(5)
C17 H17 0.94(3)
C2 H2 0.9300
C19 C20 1.398(5)
C19 H19 0.9300
C20 H20 0.9300
C26 H26A 0.9600
C26 H26B 0.9600
C26 H26C 0.9600
C23 H23A 0.9600
C23 H23B 0.9600
C23 H23C 0.9600
C24 H24A 0.9600
C24 H24B 0.9600
C24 H24C 0.9600
